data_7118014
loop_
_publ_author_name
'Michael Stollenz'
'Deeb Taher'
'Nattamai Bhuvanesh'
'Joseph H. Reibenspies'
'Zuzana Baranova'
'John A. Gladysz'

_publ_section_title
;
 Steric control of the in/out sense of bridgehead substituents in
 macrobicyclic compounds: isolation of new 'crossed chain' variants of
 in/out isomers
;
_journal_name_full Chem.Commun.
_journal_page_first 16053
_journal_paper_doi 10.1039/C5cc05620A
_journal_volume 51
_journal_year 2015
_chemical_formula_moiety 'C114 H182 Au2 P2'
_chemical_formula_sum 'C114 H182 Au2 P2'
_chemical_formula_weight 2008.46
_space_group_crystal_system monoclinic
_space_group_IT_number 14
_space_group_name_Hall '-P 2ybc'
_space_group_name_H-M_alt 'P 1 21/c 1'
_symmetry_space_group_name_Hall '-P 2ybc'
_symmetry_space_group_name_H-M 'P 1 21/c 1'
_atom_sites_solution_hydrogens geom
_audit_creation_date 2014-09-09
_audit_creation_method
;
Olex2 1.2-beta
(compiled 2013.09.17 svn.r2790 for OlexSys, GUI svn.r4601)
;
_audit_update_record
;
2015-07-03 deposited with the CCDC.
2015-08-28 downloaded from the CCDC.
;
_cell_angle_alpha 90
_cell_angle_beta 108.761(4)
_cell_angle_gamma 90
_cell_formula_units_Z 2
_cell_length_a 13.0821(9)
_cell_length_b 24.5540(17)
_cell_length_c 17.7022(13)
_cell_measurement_reflns_used 9899
_cell_measurement_temperature 110.15
_cell_measurement_theta_max 60.599
_cell_measurement_theta_min 3.192
_cell_volume 5384.1(7)
_computing_data_reduction 'SAINT v8.27A (Bruker, 2012)'
_computing_molecular_graphics
;
O. V. Dolomanov, L. J. Bourhis, R. J. Gildea, J. A. K. Howard and H. Puschmann,
OLEX2: a complete structure solution, refinement and analysis program.
J. Appl. Cryst. (2009). 42, 339-341.
;
_computing_publication_material
;
O. V. Dolomanov, L. J. Bourhis, R. J. Gildea, J. A. K. Howard and H. Puschmann,
OLEX2: a complete structure solution, refinement and analysis program.
J. Appl. Cryst. (2009). 42, 339-341.
;
_computing_structure_refinement
;
SHELX, G.M. Sheldrick, Acta Cryst.
(2008). A64, 112-122
;
_diffrn_ambient_temperature 110.15
_diffrn_measured_fraction_theta_full 0.832
_diffrn_measured_fraction_theta_max 0.988
_diffrn_measurement_device_type 'Bruker APEX-II CCD'
_diffrn_measurement_method '\f and \w scans'
_diffrn_radiation_monochromator graphite
_diffrn_radiation_type CuK\a
_diffrn_radiation_wavelength 1.54178
_diffrn_reflns_av_R_equivalents 0.0622
_diffrn_reflns_av_unetI/netI 0.0498
_diffrn_reflns_laue_measured_fraction_full 0.832
_diffrn_reflns_laue_measured_fraction_max 0.988
_diffrn_reflns_limit_h_max 14
_diffrn_reflns_limit_h_min -14
_diffrn_reflns_limit_k_max 27
_diffrn_reflns_limit_k_min -27
_diffrn_reflns_limit_l_max 18
_diffrn_reflns_limit_l_min -19
_diffrn_reflns_number 36197
_diffrn_reflns_point_group_measured_fraction_full 0.832
_diffrn_reflns_point_group_measured_fraction_max 0.988
_diffrn_reflns_theta_full 67.679
_diffrn_reflns_theta_max 60.886
_diffrn_reflns_theta_min 3.192
_diffrn_standards_number 0
_exptl_absorpt_coefficient_mu 5.644
_exptl_absorpt_correction_T_max 0.7519
_exptl_absorpt_correction_T_min 0.5535
_exptl_absorpt_correction_type multi-scan
_exptl_absorpt_process_details
;
SADABS-2012/1 (Bruker,2012) was used for absorption correction.
wR2(int) was 0.1058 before and 0.0653 after correction.
The Ratio of minimum to maximum transmission is 0.7361.
The \l/2 correction factor is Not present.
;
_exptl_crystal_colour colourless
_exptl_crystal_colour_primary colourless
_exptl_crystal_density_diffrn 1.239
_exptl_crystal_density_meas .
_exptl_crystal_description plate
_exptl_crystal_F_000 2108
_exptl_crystal_size_max 0.13
_exptl_crystal_size_mid 0.08
_exptl_crystal_size_min 0.01
_refine_diff_density_max 2.385
_refine_diff_density_min -1.509
_refine_diff_density_rms 0.115
_refine_ls_extinction_coef .
_refine_ls_extinction_method none
_refine_ls_goodness_of_fit_ref 1.045
_refine_ls_hydrogen_treatment constr
_refine_ls_matrix_type full
_refine_ls_number_parameters 602
_refine_ls_number_reflns 8101
_refine_ls_number_restraints 83
_refine_ls_restrained_S_all 1.042
_refine_ls_R_factor_all 0.0574
_refine_ls_R_factor_gt 0.0435
_refine_ls_shift/su_max 0.004
_refine_ls_shift/su_mean 0.000
_refine_ls_structure_factor_coef Fsqd
_refine_ls_weighting_details 'w=1/[\s^2^(Fo^2^)+(0.0794P)^2^+0.1752P] where P=(Fo^2^+2Fc^2^)/3'
_refine_ls_weighting_scheme calc
_refine_ls_wR_factor_gt 0.1156
_refine_ls_wR_factor_ref 0.1228
_reflns_Friedel_coverage 0.000
_reflns_friedel_fraction_full .
_reflns_friedel_fraction_max .
_reflns_number_gt 6426
_reflns_number_total 8101
_reflns_threshold_expression 'I > 2\s(I)'
_cod_data_source_file c5cc05620a2.cif
_cod_data_source_block dt25
_cod_database_code 7118014
_shelxl_version_number 2014/6
_shelx_space_group_comment
;
The symmetry employed for this shelxl refinement is uniquely defined
by the following loop, which should always be used as a source of
symmetry information in preference to the above space-group names.
They are only intended as comments.
;
_shelx_estimated_absorpt_t_max 0.946
_shelx_estimated_absorpt_t_min 0.527
_olex2_refinement_description
;
1. Fixed Uiso
 At 1.2 times of:
  All C(H) groups, All C(H,H) groups, All C(H,H,H,H) groups
 At 1.5 times of:
  All C(H,H,H) groups
2. Restrained distances
 C53-C52 \\sim C53-C52A \\sim C46-C45 \\sim C46A-C45
 with sigma of 0.005
3. Uiso/Uaniso restraints and constraints
Uanis(C52) = Uanis(C52A)
4. Rigid body (RIGU) restrains
 C46, C47, C48, C49, C50, C51, C52, C46A, C47A, C48A, C49A, C50A, C51A, C52A
 with sigma for 1-2 distances of 0.004 and sigma for 1-3 distances of 0.004
5. Same fragment restrains
{C46, C47, C48, C49, C50, C51, C52}
as
{C46A, C47A, C48A, C49A, C50A, C51A, C52A}
6. Others
 Sof(H45C)=Sof(H45D)=Sof(C46A)=Sof(H46C)=Sof(H46D)=Sof(C47A)=Sof(H47C)=
 Sof(H47D)=Sof(C48A)=Sof(H48C)=Sof(H48D)=Sof(C49A)=Sof(H49C)=Sof(H49D)=
 Sof(C50A)=Sof(H50C)=Sof(H50D)=Sof(C51A)=Sof(H51C)=Sof(H51D)=Sof(C52A)=
 Sof(H52C)=Sof(H52D)=Sof(H53C)=Sof(H53D)=1-FVAR(1)
 Sof(H45A)=Sof(H45B)=Sof(C46)=Sof(H46A)=Sof(H46B)=Sof(C47)=Sof(H47A)=Sof(H47B)=
 Sof(C48)=Sof(H48A)=Sof(H48B)=Sof(C49)=Sof(H49A)=Sof(H49B)=Sof(C50)=Sof(H50A)=
 Sof(H50B)=Sof(C51)=Sof(H51A)=Sof(H51B)=Sof(C52)=Sof(H52A)=Sof(H52B)=Sof(H53A)=
 Sof(H53B)=FVAR(1)
7.a Ternary CH refined with riding coordinates:
 C13(H13), C16(H16), C19(H19), C28(H28), C31(H31), C34(H34)
7.b Secondary CH2 refined with riding coordinates:
 C37(H37A,H37B), C38(H38A,H38B), C39(H39A,H39B), C40(H40A,H40B), C41(H41A,
 H41B), C42(H42A,H42B), C43(H43A,H43B), C44(H44A,H44B), C45(H45A,H45B),
 C45(H45C,H45D), C46(H46A,H46B), C47(H47A,H47B), C48(H48A,H48B), C49(H49A,H49B),
  C50(H50A,H50B), C51(H51A,H51B), C52(H52A,H52B), C46A(H46C,H46D), C47A(H47C,
 H47D), C48A(H48C,H48D), C49A(H49C,H49D), C50A(H50C,H50D), C51A(H51C,H51D),
 C52A(H52C,H52D), C53(H53A,H53B), C53(H53C,H53D), C54(H54A,H54B), C55(H55A,
 H55B), C56(H56A,H56B), C57(H57A,H57B)
7.c Aromatic/amide H refined with riding coordinates:
 C3(H3), C4(H4), C5(H5), C9(H9), C11(H11), C24(H24), C26(H26)
7.d Idealised Me refined as rotating group:
 C14(H14A,H14B,H14C), C15(H15A,H15B,H15C), C17(H17A,H17B,H17C), C18(H18A,H18B,
 H18C), C20(H20A,H20B,H20C), C21(H21A,H21B,H21C), C29(H29A,H29B,H29C), C30(H30A,
 H30B,H30C), C32(H32A,H32B,H32C), C33(H33A,H33B,H33C), C35(H35A,H35B,H35C),
 C36(H36A,H36B,H36C)
;

loop_
_space_group_symop_operation_xyz
'x, y, z'
'-x, y+1/2, -z+1/2'
'-x, -y, -z'
'x, -y-1/2, z-1/2'

loop_
_atom_site_label
_atom_site_type_symbol
_atom_site_fract_x
_atom_site_fract_y
_atom_site_fract_z
_atom_site_U_iso_or_equiv
_atom_site_adp_type
_atom_site_occupancy
_atom_site_site_symmetry_order
_atom_site_calc_flag
_atom_site_refinement_flags_posn
_atom_site_refinement_flags_adp
_atom_site_refinement_flags_occupancy
_atom_site_disorder_assembly
_atom_site_disorder_group
Au1 Au 0.41472(2) 0.66236(2) 0.85001(2) 0.02966(11) Uani 1 1 d . . . . .
P1 P 0.39152(13) 0.59850(6) 0.75283(9) 0.0346(4) Uani 1 1 d . . . . .
C1 C 0.4382(4) 0.7235(2) 0.9343(3) 0.0235(12) Uani 1 1 d . . . . .
C2 C 0.5382(4) 0.7281(2) 0.9949(3) 0.0278(12) Uani 1 1 d . . . . .
C3 C 0.5552(4) 0.7699(2) 1.0507(3) 0.0279(12) Uani 1 1 d . . . . .
H3 H 0.6226 0.7727 1.0921 0.033 Uiso 1 1 calc R U . . .
C4 C 0.4753(5) 0.8072(3) 1.0463(3) 0.0340(14) Uani 1 1 d . . . . .
H4 H 0.4875 0.8359 1.0840 0.041 Uiso 1 1 calc R U . . .
C5 C 0.3754(4) 0.8026(2) 0.9858(3) 0.0300(13) Uani 1 1 d . . . . .
H5 H 0.3199 0.8283 0.9827 0.036 Uiso 1 1 calc R U . . .
C6 C 0.3573(4) 0.7610(2) 0.9307(3) 0.0263(12) Uani 1 1 d . . . . .
C7 C 0.6267(4) 0.6877(2) 1.0012(3) 0.0278(12) Uani 1 1 d . . . . .
C8 C 0.7074(4) 0.6979(2) 0.9672(3) 0.0293(13) Uani 1 1 d . . . . .
C9 C 0.7887(5) 0.6588(2) 0.9765(4) 0.0337(14) Uani 1 1 d . . . . .
H9 H 0.8452 0.6663 0.9551 0.040 Uiso 1 1 calc R U . . .
C10 C 0.7903(5) 0.6100(2) 1.0153(3) 0.0323(13) Uani 1 1 d . . . . .
C11 C 0.7075(5) 0.6000(2) 1.0461(3) 0.0347(14) Uani 1 1 d . . . . .
H11 H 0.7069 0.5664 1.0726 0.042 Uiso 1 1 calc R U . . .
C12 C 0.6253(5) 0.6373(2) 1.0397(3) 0.0305(13) Uani 1 1 d . . . . .
C13 C 0.7066(5) 0.7490(3) 0.9180(4) 0.0413(16) Uani 1 1 d . . . . .
H13 H 0.6571 0.7759 0.9309 0.050 Uiso 1 1 calc R U . . .
C14 C 0.6599(6) 0.7359(4) 0.8299(5) 0.067(2) Uani 1 1 d . . . . .
H14A H 0.7110 0.7132 0.8138 0.101 Uiso 1 1 calc R U . . .
H14B H 0.6468 0.7698 0.7990 0.101 Uiso 1 1 calc R U . . .
H14C H 0.5917 0.7161 0.8199 0.101 Uiso 1 1 calc R U . . .
C15 C 0.8156(6) 0.7761(3) 0.9359(5) 0.0535(18) Uani 1 1 d . . . . .
H15A H 0.8445 0.7845 0.9930 0.080 Uiso 1 1 calc R U . . .
H15B H 0.8078 0.8099 0.9051 0.080 Uiso 1 1 calc R U . . .
H15C H 0.8652 0.7516 0.9213 0.080 Uiso 1 1 calc R U . . .
C16 C 0.8836(5) 0.5704(2) 1.0257(4) 0.0383(15) Uani 1 1 d . . . . .
H16 H 0.9092 0.5749 0.9786 0.046 Uiso 1 1 calc R U . . .
C17 C 0.9782(5) 0.5842(3) 1.1002(4) 0.0508(18) Uani 1 1 d . . . . .
H17A H 1.0044 0.6209 1.0949 0.076 Uiso 1 1 calc R U . . .
H17B H 1.0366 0.5579 1.1061 0.076 Uiso 1 1 calc R U . . .
H17C H 0.9544 0.5826 1.1472 0.076 Uiso 1 1 calc R U . . .
C18 C 0.8528(6) 0.5108(3) 1.0285(5) 0.0570(19) Uani 1 1 d . . . . .
H18A H 0.8386 0.5035 1.0786 0.085 Uiso 1 1 calc R U . . .
H18B H 0.9122 0.4876 1.0251 0.085 Uiso 1 1 calc R U . . .
H18C H 0.7878 0.5029 0.9834 0.085 Uiso 1 1 calc R U . . .
C19 C 0.5386(5) 0.6241(3) 1.0770(4) 0.0408(15) Uani 1 1 d . . . . .
H19 H 0.4830 0.6535 1.0605 0.049 Uiso 1 1 calc R U . . .
C20 C 0.5843(6) 0.6254(4) 1.1673(4) 0.060(2) Uani 1 1 d . . . . .
H20A H 0.6448 0.5998 1.1854 0.090 Uiso 1 1 calc R U . . .
H20B H 0.5280 0.6149 1.1900 0.090 Uiso 1 1 calc R U . . .
H20C H 0.6097 0.6622 1.1850 0.090 Uiso 1 1 calc R U . . .
C21 C 0.4812(6) 0.5700(3) 1.0466(5) 0.059(2) Uani 1 1 d . . . . .
H21A H 0.4598 0.5689 0.9883 0.088 Uiso 1 1 calc R U . . .
H21B H 0.4170 0.5668 1.0633 0.088 Uiso 1 1 calc R U . . .
H21C H 0.5304 0.5396 1.0689 0.088 Uiso 1 1 calc R U . . .
C22 C 0.2482(4) 0.7572(2) 0.8655(3) 0.0271(12) Uani 1 1 d . . . . .
C23 C 0.1648(4) 0.7258(2) 0.8780(3) 0.0309(13) Uani 1 1 d . . . . .
C24 C 0.0652(5) 0.7236(3) 0.8178(3) 0.0352(14) Uani 1 1 d . . . . .
H24 H 0.0093 0.7022 0.8261 0.042 Uiso 1 1 calc R U . . .
C25 C 0.0445(4) 0.7515(3) 0.7463(4) 0.0351(14) Uani 1 1 d . . . . .
C26 C 0.1287(5) 0.7812(2) 0.7352(4) 0.0352(14) Uani 1 1 d . . . . .
H26 H 0.1170 0.8001 0.6862 0.042 Uiso 1 1 calc R U . . .
C27 C 0.2303(4) 0.7844(2) 0.7935(3) 0.0314(13) Uani 1 1 d . . . . .
C28 C 0.1836(5) 0.6920(3) 0.9537(4) 0.0402(15) Uani 1 1 d . . . . .
H28 H 0.2496 0.7063 0.9953 0.048 Uiso 1 1 calc R U . . .
C29 C 0.2035(6) 0.6319(3) 0.9381(5) 0.061(2) Uani 1 1 d . . . . .
H29A H 0.1387 0.6168 0.8989 0.092 Uiso 1 1 calc R U . . .
H29B H 0.2200 0.6114 0.9881 0.092 Uiso 1 1 calc R U . . .
H29C H 0.2644 0.6294 0.9174 0.092 Uiso 1 1 calc R U . . .
C30 C 0.0910(5) 0.6942(3) 0.9870(4) 0.0492(17) Uani 1 1 d . . . . .
H30A H 0.0701 0.7322 0.9904 0.074 Uiso 1 1 calc R U . . .
H30B H 0.1133 0.6778 1.0403 0.074 Uiso 1 1 calc R U . . .
H30C H 0.0295 0.6739 0.9518 0.074 Uiso 1 1 calc R U . . .
C31 C -0.0665(5) 0.7521(3) 0.6836(4) 0.0400(15) Uani 1 1 d . . . . .
H31 H -0.0567 0.7635 0.6322 0.048 Uiso 1 1 calc R U . . .
C32 C -0.1207(5) 0.6960(3) 0.6699(4) 0.0546(19) Uani 1 1 d . . . . .
H32A H -0.0698 0.6688 0.6626 0.082 Uiso 1 1 calc R U . . .
H32B H -0.1847 0.6971 0.6222 0.082 Uiso 1 1 calc R U . . .
H32C H -0.1423 0.6861 0.7163 0.082 Uiso 1 1 calc R U . . .
C33 C -0.1375(5) 0.7949(3) 0.7044(4) 0.0520(18) Uani 1 1 d . . . . .
H33A H -0.1517 0.7842 0.7535 0.078 Uiso 1 1 calc R U . . .
H33B H -0.2060 0.7978 0.6607 0.078 Uiso 1 1 calc R U . . .
H33C H -0.1005 0.8302 0.7124 0.078 Uiso 1 1 calc R U . . .
C34 C 0.3205(5) 0.8157(3) 0.7736(4) 0.0363(14) Uani 1 1 d . . . . .
H34 H 0.3857 0.8153 0.8224 0.044 Uiso 1 1 calc R U . . .
C35 C 0.2899(6) 0.8752(3) 0.7534(5) 0.0546(19) Uani 1 1 d . . . . .
H35A H 0.2269 0.8771 0.7050 0.082 Uiso 1 1 calc R U . . .
H35B H 0.3506 0.8944 0.7444 0.082 Uiso 1 1 calc R U . . .
H35C H 0.2725 0.8923 0.7977 0.082 Uiso 1 1 calc R U . . .
C36 C 0.3505(5) 0.7879(3) 0.7077(4) 0.0486(17) Uani 1 1 d . . . . .
H36A H 0.3702 0.7499 0.7226 0.073 Uiso 1 1 calc R U . . .
H36B H 0.4120 0.8068 0.6992 0.073 Uiso 1 1 calc R U . . .
H36C H 0.2889 0.7889 0.6583 0.073 Uiso 1 1 calc R U . . .
C37 C 0.3281(6) 0.5359(3) 0.7697(4) 0.0447(16) Uani 1 1 d . . . . .
H37A H 0.3825 0.5152 0.8118 0.054 Uiso 1 1 calc R U . . .
H37B H 0.2698 0.5460 0.7914 0.054 Uiso 1 1 calc R U . . .
C38 C 0.2796(5) 0.4971(3) 0.6997(4) 0.0466(17) Uani 1 1 d . . . . .
H38A H 0.2399 0.4679 0.7171 0.056 Uiso 1 1 calc R U . . .
H38B H 0.2269 0.5174 0.6560 0.056 Uiso 1 1 calc R U . . .
C39 C 0.3622(6) 0.4712(3) 0.6678(4) 0.0515(18) Uani 1 1 d . . . . .
H39A H 0.4161 0.4518 0.7120 0.062 Uiso 1 1 calc R U . . .
H39B H 0.4006 0.5004 0.6494 0.062 Uiso 1 1 calc R U . . .
C40 C 0.3157(7) 0.4311(3) 0.5992(5) 0.062(2) Uani 1 1 d . . . . .
H40A H 0.2699 0.4043 0.6152 0.074 Uiso 1 1 calc R U . . .
H40B H 0.2690 0.4513 0.5524 0.074 Uiso 1 1 calc R U . . .
C41 C 0.4015(7) 0.4006(3) 0.5749(6) 0.069(2) Uani 1 1 d . . . . .
H41A H 0.3659 0.3812 0.5242 0.083 Uiso 1 1 calc R U . . .
H41B H 0.4345 0.3728 0.6160 0.083 Uiso 1 1 calc R U . . .
C42 C 0.4922(7) 0.4368(3) 0.5639(5) 0.068(2) Uani 1 1 d . . . . .
H42A H 0.5317 0.4539 0.6157 0.081 Uiso 1 1 calc R U . . .
H42B H 0.5439 0.4133 0.5486 0.081 Uiso 1 1 calc R U . . .
C43 C 0.4537(6) 0.4813(3) 0.5017(5) 0.0591(19) Uani 1 1 d . . . . .
H43A H 0.3980 0.5035 0.5144 0.071 Uiso 1 1 calc R U . . .
H43B H 0.4199 0.4645 0.4487 0.071 Uiso 1 1 calc R U . . .
C44 C 0.3056(5) 0.6230(3) 0.6565(3) 0.0417(15) Uani 1 1 d . . . . .
H44A H 0.3415 0.6542 0.6401 0.050 Uiso 1 1 calc R U . . .
H44B H 0.2974 0.5937 0.6165 0.050 Uiso 1 1 calc R U . . .
C45 C 0.1935(6) 0.6409(3) 0.6565(4) 0.0483(17) Uani 1 1 d D . . . .
H45A H 0.2023 0.6620 0.7058 0.058 Uiso 0.579(9) 1 calc R U P A 1
H45B H 0.1516 0.6077 0.6592 0.058 Uiso 0.579(9) 1 calc R U P A 1
H45C H 0.1981 0.6739 0.6894 0.058 Uiso 0.421(9) 1 calc R U P A 2
H45D H 0.1578 0.6115 0.6772 0.058 Uiso 0.421(9) 1 calc R U P A 2
C46 C 0.1258(11) 0.6753(5) 0.5849(7) 0.041(3) Uani 0.579(9) 1 d D U P A 1
H46A H 0.1673 0.7080 0.5797 0.049 Uiso 0.579(9) 1 calc R U P A 1
H46B H 0.0588 0.6875 0.5942 0.049 Uiso 0.579(9) 1 calc R U P A 1
C47 C 0.0965(9) 0.6416(5) 0.5064(6) 0.039(3) Uani 0.579(9) 1 d D U P A 1
H47A H 0.0630 0.6662 0.4608 0.047 Uiso 0.579(9) 1 calc R U P A 1
H47B H 0.1638 0.6271 0.4999 0.047 Uiso 0.579(9) 1 calc R U P A 1
C48 C 0.0211(9) 0.5952(4) 0.5033(6) 0.041(3) Uani 0.579(9) 1 d D U P A 1
H48A H -0.0453 0.6093 0.5117 0.049 Uiso 0.579(9) 1 calc R U P A 1
H48B H 0.0556 0.5695 0.5472 0.049 Uiso 0.579(9) 1 calc R U P A 1
C49 C -0.0091(9) 0.5649(5) 0.4246(6) 0.043(3) Uani 0.579(9) 1 d D U P A 1
H49A H -0.0659 0.5379 0.4232 0.052 Uiso 0.579(9) 1 calc R U P A 1
H49B H -0.0398 0.5911 0.3807 0.052 Uiso 0.579(9) 1 calc R U P A 1
C50 C 0.0848(10) 0.5359(5) 0.4107(8) 0.048(3) Uani 0.579(9) 1 d D U P A 1
H50A H 0.1184 0.5114 0.4564 0.058 Uiso 0.579(9) 1 calc R U P A 1
H50B H 0.1396 0.5633 0.4088 0.058 Uiso 0.579(9) 1 calc R U P A 1
C51 C 0.0529(12) 0.5019(6) 0.3322(9) 0.053(4) Uani 0.579(9) 1 d D U P A 1
H51A H 0.0193 0.5267 0.2870 0.063 Uiso 0.579(9) 1 calc R U P A 1
H51B H -0.0028 0.4752 0.3343 0.063 Uiso 0.579(9) 1 calc R U P A 1
C52 C 0.1459(14) 0.4703(13) 0.3140(12) 0.069(6) Uani 0.579(9) 1 d D U P A 1
H52A H 0.2059 0.4962 0.3196 0.082 Uiso 0.579(9) 1 calc R U P A 1
H52B H 0.1726 0.4421 0.3556 0.082 Uiso 0.579(9) 1 calc R U P A 1
C46A C 0.1318(15) 0.6526(7) 0.5680(6) 0.040(5) Uani 0.421(9) 1 d D U P A 2
H46C H 0.1704 0.6824 0.5509 0.047 Uiso 0.421(9) 1 calc R U P A 2
H46D H 0.0599 0.6670 0.5651 0.047 Uiso 0.421(9) 1 calc R U P A 2
C47A C 0.1134(14) 0.6064(7) 0.5052(8) 0.046(5) Uani 0.421(9) 1 d D U P A 2
H47C H 0.1843 0.5947 0.5019 0.056 Uiso 0.421(9) 1 calc R U P A 2
H47D H 0.0808 0.5748 0.5236 0.056 Uiso 0.421(9) 1 calc R U P A 2
C48A C 0.0419(16) 0.6223(7) 0.4231(9) 0.062(5) Uani 0.421(9) 1 d D U P A 2
H48C H 0.0632 0.6590 0.4103 0.075 Uiso 0.421(9) 1 calc R U P A 2
H48D H -0.0336 0.6245 0.4231 0.075 Uiso 0.421(9) 1 calc R U P A 2
C49A C 0.0474(18) 0.5830(7) 0.3588(10) 0.070(5) Uani 0.421(9) 1 d D U P A 2
H49C H -0.0036 0.5950 0.3069 0.084 Uiso 0.421(9) 1 calc R U P A 2
H49D H 0.1210 0.5837 0.3546 0.084 Uiso 0.421(9) 1 calc R U P A 2
C50A C 0.0201(17) 0.5258(7) 0.3755(11) 0.061(5) Uani 0.421(9) 1 d D U P A 2
H50C H -0.0508 0.5257 0.3846 0.073 Uiso 0.421(9) 1 calc R U P A 2
H50D H 0.0749 0.5127 0.4249 0.073 Uiso 0.421(9) 1 calc R U P A 2
C51A C 0.0156(18) 0.4857(10) 0.3045(13) 0.063(5) Uani 0.421(9) 1 d D U P A 2
H51C H -0.0103 0.4493 0.3142 0.076 Uiso 0.421(9) 1 calc R U P A 2
H51D H -0.0336 0.5000 0.2534 0.076 Uiso 0.421(9) 1 calc R U P A 2
C52A C 0.1351(18) 0.4821(18) 0.302(2) 0.069(6) Uani 0.421(9) 1 d D U P A 2
H52C H 0.1615 0.5180 0.2909 0.082 Uiso 0.421(9) 1 calc R U P A 2
H52D H 0.1851 0.4674 0.3524 0.082 Uiso 0.421(9) 1 calc R U P A 2
C53 C 0.1203(6) 0.4423(3) 0.2320(4) 0.059(2) Uani 1 1 d D . . . .
H53A H 0.0850 0.4685 0.1890 0.071 Uiso 0.579(9) 1 calc R U P A 1
H53B H 0.0704 0.4114 0.2285 0.071 Uiso 0.579(9) 1 calc R U P A 1
H53C H 0.0775 0.4606 0.1820 0.071 Uiso 0.421(9) 1 calc R U P A 2
H53D H 0.0782 0.4105 0.2399 0.071 Uiso 0.421(9) 1 calc R U P A 2
C54 C 0.2271(6) 0.4215(3) 0.2222(4) 0.0506(17) Uani 1 1 d . . . . .
H54A H 0.2679 0.4013 0.2709 0.061 Uiso 1 1 calc R U . . .
H54B H 0.2095 0.3957 0.1769 0.061 Uiso 1 1 calc R U . . .
C55 C 0.2982(6) 0.4657(3) 0.2078(5) 0.0561(19) Uani 1 1 d . . . . .
H55A H 0.3212 0.4895 0.2554 0.067 Uiso 1 1 calc R U . . .
H55B H 0.2551 0.4881 0.1622 0.067 Uiso 1 1 calc R U . . .
C56 C 0.3979(6) 0.4455(3) 0.1906(4) 0.0528(18) Uani 1 1 d . . . . .
H56A H 0.4345 0.4769 0.1751 0.063 Uiso 1 1 calc R U . . .
H56B H 0.3757 0.4201 0.1448 0.063 Uiso 1 1 calc R U . . .
C57 C 0.4784(5) 0.4164(3) 0.2627(4) 0.0416(15) Uani 1 1 d . . . . .
H57A H 0.4458 0.3818 0.2727 0.050 Uiso 1 1 calc R U . . .
H57B H 0.4916 0.4396 0.3106 0.050 Uiso 1 1 calc R U . . .

loop_
_atom_site_aniso_label
_atom_site_aniso_U_11
_atom_site_aniso_U_22
_atom_site_aniso_U_33
_atom_site_aniso_U_23
_atom_site_aniso_U_13
_atom_site_aniso_U_12
Au1 0.02325(15) 0.03492(16) 0.02570(15) -0.00370(10) 0.00075(10) -0.00128(11)
P1 0.0323(8) 0.0394(8) 0.0287(8) -0.0067(6) 0.0052(6) -0.0019(7)
C1 0.012(3) 0.033(3) 0.021(3) 0.006(2) -0.001(2) 0.001(2)
C2 0.022(3) 0.035(3) 0.025(3) 0.004(2) 0.005(2) -0.004(3)
C3 0.015(3) 0.040(3) 0.023(3) -0.006(2) -0.003(2) -0.001(3)
C4 0.028(3) 0.039(3) 0.032(3) -0.008(3) 0.006(2) -0.003(3)
C5 0.016(3) 0.035(3) 0.037(3) -0.006(2) 0.004(2) 0.001(2)
C6 0.016(3) 0.037(3) 0.019(3) 0.005(2) -0.003(2) -0.004(2)
C7 0.018(3) 0.034(3) 0.020(3) -0.001(2) -0.009(2) 0.000(3)
C8 0.020(3) 0.037(3) 0.027(3) 0.002(2) 0.003(2) 0.005(3)
C9 0.028(3) 0.042(3) 0.031(3) 0.000(3) 0.010(2) 0.000(3)
C10 0.026(3) 0.029(3) 0.035(3) -0.001(2) 0.001(2) 0.005(3)
C11 0.030(3) 0.037(3) 0.032(3) 0.005(3) 0.002(3) 0.002(3)
C12 0.025(3) 0.034(3) 0.029(3) 0.001(2) 0.004(2) 0.002(3)
C13 0.029(3) 0.040(4) 0.059(4) 0.018(3) 0.020(3) 0.011(3)
C14 0.043(4) 0.089(6) 0.057(5) 0.040(4) -0.001(4) -0.012(4)
C15 0.056(5) 0.040(4) 0.065(5) 0.006(3) 0.019(4) -0.006(4)
C16 0.031(3) 0.036(3) 0.047(4) 0.005(3) 0.011(3) 0.010(3)
C17 0.032(4) 0.050(4) 0.061(4) 0.003(3) 0.002(3) 0.008(3)
C18 0.046(4) 0.042(4) 0.079(5) 0.000(4) 0.015(4) 0.012(4)
C19 0.031(3) 0.042(4) 0.051(4) 0.013(3) 0.016(3) 0.009(3)
C20 0.056(5) 0.074(5) 0.061(5) 0.009(4) 0.034(4) 0.007(4)
C21 0.038(4) 0.066(5) 0.072(5) 0.021(4) 0.017(4) 0.002(4)
C22 0.011(3) 0.036(3) 0.029(3) 0.000(2) 0.000(2) -0.004(2)
C23 0.019(3) 0.043(3) 0.022(3) 0.001(2) -0.006(2) 0.002(3)
C24 0.019(3) 0.050(4) 0.031(3) 0.005(3) 0.000(2) -0.007(3)
C25 0.020(3) 0.043(4) 0.035(3) 0.004(3) -0.002(2) 0.000(3)
C26 0.025(3) 0.042(3) 0.033(3) 0.008(3) 0.000(2) -0.003(3)
C27 0.020(3) 0.038(3) 0.031(3) 0.003(2) 0.001(2) -0.001(3)
C28 0.021(3) 0.059(4) 0.034(3) 0.012(3) -0.001(2) -0.006(3)
C29 0.058(5) 0.061(5) 0.070(5) 0.036(4) 0.030(4) 0.012(4)
C30 0.040(4) 0.068(5) 0.036(4) 0.008(3) 0.007(3) -0.010(4)
C31 0.021(3) 0.051(4) 0.037(3) 0.014(3) -0.005(3) -0.004(3)
C32 0.031(4) 0.071(5) 0.044(4) 0.005(4) -0.012(3) -0.007(4)
C33 0.029(3) 0.070(5) 0.046(4) 0.019(3) -0.004(3) 0.007(4)
C34 0.023(3) 0.046(4) 0.036(3) 0.009(3) 0.003(3) -0.006(3)
C35 0.042(4) 0.054(4) 0.064(5) 0.007(4) 0.011(3) -0.012(4)
C36 0.032(4) 0.058(4) 0.052(4) 0.009(3) 0.008(3) -0.010(3)
C37 0.046(4) 0.046(4) 0.041(4) 0.000(3) 0.012(3) 0.000(3)
C38 0.042(4) 0.044(4) 0.046(4) -0.003(3) 0.003(3) -0.008(3)
C39 0.051(4) 0.054(4) 0.047(4) 0.000(3) 0.013(3) -0.003(4)
C40 0.068(5) 0.048(4) 0.069(5) -0.010(4) 0.021(4) -0.002(4)
C41 0.079(6) 0.049(4) 0.084(6) -0.010(4) 0.032(5) -0.002(4)
C42 0.070(6) 0.066(5) 0.064(5) -0.004(4) 0.018(4) 0.009(5)
C43 0.054(5) 0.060(5) 0.060(5) -0.014(4) 0.014(4) -0.005(4)
C44 0.046(4) 0.048(4) 0.026(3) -0.008(3) 0.005(3) -0.008(3)
C45 0.047(4) 0.057(4) 0.037(4) 0.000(3) 0.009(3) -0.004(4)
C46 0.039(7) 0.043(7) 0.032(6) -0.003(5) 0.000(5) 0.006(6)
C47 0.035(6) 0.046(6) 0.030(6) -0.001(5) 0.003(4) 0.003(5)
C48 0.034(6) 0.046(6) 0.039(5) -0.002(4) 0.008(4) 0.000(5)
C49 0.035(5) 0.049(6) 0.040(5) -0.006(4) 0.005(4) 0.001(5)
C50 0.028(6) 0.060(7) 0.051(6) -0.008(5) 0.006(5) 0.004(5)
C51 0.056(8) 0.052(8) 0.048(7) -0.007(6) 0.015(6) 0.009(6)
C52 0.075(6) 0.048(12) 0.100(9) 0.000(9) 0.052(6) 0.008(5)
C46A 0.035(9) 0.044(10) 0.041(9) -0.006(7) 0.013(7) 0.000(8)
C47A 0.052(11) 0.040(9) 0.039(7) -0.004(6) 0.003(6) 0.011(8)
C48A 0.066(11) 0.065(9) 0.044(7) 0.003(6) 0.000(6) 0.010(8)
C49A 0.088(14) 0.070(8) 0.043(8) 0.001(6) 0.007(7) 0.003(8)
C50A 0.054(11) 0.072(8) 0.052(9) 0.000(6) 0.012(8) 0.012(7)
C51A 0.060(9) 0.078(11) 0.056(11) -0.005(9) 0.025(8) 0.002(7)
C52A 0.075(6) 0.048(12) 0.100(9) 0.000(9) 0.052(6) 0.008(5)
C53 0.047(4) 0.064(5) 0.069(5) 0.008(4) 0.021(4) 0.004(4)
C54 0.048(4) 0.050(4) 0.053(4) -0.003(3) 0.015(3) 0.004(4)
C55 0.053(5) 0.051(4) 0.068(5) 0.006(4) 0.026(4) 0.013(4)
C56 0.044(4) 0.064(5) 0.050(4) 0.011(4) 0.014(3) 0.013(4)
C57 0.041(4) 0.045(4) 0.039(4) -0.006(3) 0.014(3) -0.006(3)

loop_
_atom_type_symbol
_atom_type_description
_atom_type_scat_dispersion_real
_atom_type_scat_dispersion_imag
_atom_type_scat_source
C C 0.0181 0.0091 'International Tables Vol C Tables 4.2.6.8 and 6.1.1.4'
H H 0.0000 0.0000 'International Tables Vol C Tables 4.2.6.8 and 6.1.1.4'
Au Au -4.4197 7.2980 'International Tables Vol C Tables 4.2.6.8 and 6.1.1.4'
P P 0.2955 0.4335 'International Tables Vol C Tables 4.2.6.8 and 6.1.1.4'

loop_
_geom_angle_atom_site_label_1
_geom_angle_atom_site_label_2
_geom_angle_atom_site_label_3
_geom_angle
_geom_angle_site_symmetry_1
_geom_angle_site_symmetry_3
C1 Au1 P1 176.81(15) . .
C37 P1 Au1 114.6(2) . .
C37 P1 C57 110.4(3) . 3_666
C44 P1 Au1 111.9(2) . .
C44 P1 C37 104.9(3) . .
C44 P1 C57 104.3(3) . 3_666
C57 P1 Au1 110.1(2) 3_666 .
C2 C1 Au1 119.6(4) . .
C6 C1 Au1 120.9(4) . .
C6 C1 C2 119.5(5) . .
C1 C2 C7 120.8(5) . .
C3 C2 C1 119.9(5) . .
C3 C2 C7 119.4(5) . .
C2 C3 H3 119.8 . .
C4 C3 C2 120.4(5) . .
C4 C3 H3 119.8 . .
C3 C4 H4 120.1 . .
C3 C4 C5 119.8(5) . .
C5 C4 H4 120.1 . .
C4 C5 H5 119.9 . .
C6 C5 C4 120.3(5) . .
C6 C5 H5 119.9 . .
C1 C6 C22 120.6(5) . .
C5 C6 C1 120.3(5) . .
C5 C6 C22 119.1(5) . .
C8 C7 C2 121.4(5) . .
C8 C7 C12 119.5(5) . .
C12 C7 C2 119.1(5) . .
C7 C8 C9 118.5(5) . .
C7 C8 C13 121.7(5) . .
C9 C8 C13 119.7(5) . .
C8 C9 H9 118.6 . .
C10 C9 C8 122.9(6) . .
C10 C9 H9 118.6 . .
C9 C10 C11 117.6(5) . .
C9 C10 C16 119.9(6) . .
C11 C10 C16 122.4(5) . .
C10 C11 H11 118.8 . .
C10 C11 C12 122.3(6) . .
C12 C11 H11 118.8 . .
C7 C12 C19 121.5(5) . .
C11 C12 C7 119.1(5) . .
C11 C12 C19 119.3(5) . .
C8 C13 H13 107.4 . .
C14 C13 C8 109.8(6) . .
C14 C13 H13 107.4 . .
C15 C13 C8 114.2(5) . .
C15 C13 H13 107.4 . .
C15 C13 C14 110.5(6) . .
C13 C14 H14A 109.5 . .
C13 C14 H14B 109.5 . .
C13 C14 H14C 109.5 . .
H14A C14 H14B 109.5 . .
H14A C14 H14C 109.5 . .
H14B C14 H14C 109.5 . .
C13 C15 H15A 109.5 . .
C13 C15 H15B 109.5 . .
C13 C15 H15C 109.5 . .
H15A C15 H15B 109.5 . .
H15A C15 H15C 109.5 . .
H15B C15 H15C 109.5 . .
C10 C16 H16 107.3 . .
C10 C16 C17 111.0(5) . .
C17 C16 H16 107.3 . .
C18 C16 C10 114.1(5) . .
C18 C16 H16 107.3 . .
C18 C16 C17 109.6(6) . .
C16 C17 H17A 109.5 . .
C16 C17 H17B 109.5 . .
C16 C17 H17C 109.5 . .
H17A C17 H17B 109.5 . .
H17A C17 H17C 109.5 . .
H17B C17 H17C 109.5 . .
C16 C18 H18A 109.5 . .
C16 C18 H18B 109.5 . .
C16 C18 H18C 109.5 . .
H18A C18 H18B 109.5 . .
H18A C18 H18C 109.5 . .
H18B C18 H18C 109.5 . .
C12 C19 H19 107.1 . .
C12 C19 C21 112.5(6) . .
C20 C19 C12 110.9(5) . .
C20 C19 H19 107.1 . .
C20 C19 C21 111.7(6) . .
C21 C19 H19 107.1 . .
C19 C20 H20A 109.5 . .
C19 C20 H20B 109.5 . .
C19 C20 H20C 109.5 . .
H20A C20 H20B 109.5 . .
H20A C20 H20C 109.5 . .
H20B C20 H20C 109.5 . .
C19 C21 H21A 109.5 . .
C19 C21 H21B 109.5 . .
C19 C21 H21C 109.5 . .
H21A C21 H21B 109.5 . .
H21A C21 H21C 109.5 . .
H21B C21 H21C 109.5 . .
C23 C22 C6 119.9(5) . .
C27 C22 C6 120.4(5) . .
C27 C22 C23 119.7(5) . .
C22 C23 C28 121.4(5) . .
C24 C23 C22 118.8(5) . .
C24 C23 C28 119.8(5) . .
C23 C24 H24 118.7 . .
C25 C24 C23 122.6(6) . .
C25 C24 H24 118.7 . .
C24 C25 C26 117.3(5) . .
C24 C25 C31 122.2(5) . .
C26 C25 C31 120.5(5) . .
C25 C26 H26 118.9 . .
C25 C26 C27 122.3(6) . .
C27 C26 H26 118.9 . .
C22 C27 C26 119.3(5) . .
C22 C27 C34 122.3(5) . .
C26 C27 C34 118.3(5) . .
C23 C28 H28 108.2 . .
C23 C28 C29 110.6(5) . .
C29 C28 H28 108.2 . .
C30 C28 C23 113.6(5) . .
C30 C28 H28 108.2 . .
C30 C28 C29 107.9(6) . .
C28 C29 H29A 109.5 . .
C28 C29 H29B 109.5 . .
C28 C29 H29C 109.5 . .
H29A C29 H29B 109.5 . .
H29A C29 H29C 109.5 . .
H29B C29 H29C 109.5 . .
C28 C30 H30A 109.5 . .
C28 C30 H30B 109.5 . .
C28 C30 H30C 109.5 . .
H30A C30 H30B 109.5 . .
H30A C30 H30C 109.5 . .
H30B C30 H30C 109.5 . .
C25 C31 H31 107.2 . .
C25 C31 C32 113.0(5) . .
C25 C31 C33 110.2(5) . .
C32 C31 H31 107.2 . .
C33 C31 H31 107.2 . .
C33 C31 C32 111.8(6) . .
C31 C32 H32A 109.5 . .
C31 C32 H32B 109.5 . .
C31 C32 H32C 109.5 . .
H32A C32 H32B 109.5 . .
H32A C32 H32C 109.5 . .
H32B C32 H32C 109.5 . .
C31 C33 H33A 109.5 . .
C31 C33 H33B 109.5 . .
C31 C33 H33C 109.5 . .
H33A C33 H33B 109.5 . .
H33A C33 H33C 109.5 . .
H33B C33 H33C 109.5 . .
C27 C34 H34 107.5 . .
C35 C34 C27 111.7(5) . .
C35 C34 H34 107.5 . .
C36 C34 C27 111.0(5) . .
C36 C34 H34 107.5 . .
C36 C34 C35 111.5(5) . .
C34 C35 H35A 109.5 . .
C34 C35 H35B 109.5 . .
C34 C35 H35C 109.5 . .
H35A C35 H35B 109.5 . .
H35A C35 H35C 109.5 . .
H35B C35 H35C 109.5 . .
C34 C36 H36A 109.5 . .
C34 C36 H36B 109.5 . .
C34 C36 H36C 109.5 . .
H36A C36 H36B 109.5 . .
H36A C36 H36C 109.5 . .
H36B C36 H36C 109.5 . .
P1 C37 H37A 107.5 . .
P1 C37 H37B 107.5 . .
H37A C37 H37B 107.0 . .
C38 C37 P1 119.1(5) . .
C38 C37 H37A 107.5 . .
C38 C37 H37B 107.5 . .
C37 C38 H38A 108.8 . .
C37 C38 H38B 108.8 . .
H38A C38 H38B 107.7 . .
C39 C38 C37 113.9(6) . .
C39 C38 H38A 108.8 . .
C39 C38 H38B 108.8 . .
C38 C39 H39A 108.6 . .
C38 C39 H39B 108.6 . .
C38 C39 C40 114.7(6) . .
H39A C39 H39B 107.6 . .
C40 C39 H39A 108.6 . .
C40 C39 H39B 108.6 . .
C39 C40 H40A 108.8 . .
C39 C40 H40B 108.8 . .
H40A C40 H40B 107.7 . .
C41 C40 C39 113.6(7) . .
C41 C40 H40A 108.8 . .
C41 C40 H40B 108.8 . .
C40 C41 H41A 108.6 . .
C40 C41 H41B 108.6 . .
C40 C41 C42 114.8(7) . .
H41A C41 H41B 107.6 . .
C42 C41 H41A 108.6 . .
C42 C41 H41B 108.6 . .
C41 C42 H42A 108.6 . .
C41 C42 H42B 108.6 . .
H42A C42 H42B 107.6 . .
C43 C42 C41 114.6(7) . .
C43 C42 H42A 108.6 . .
C43 C42 H42B 108.6 . .
C42 C43 C43 112.1(8) . 3_666
C42 C43 H43A 109.2 . .
C42 C43 H43B 109.2 . .
C43 C43 H43A 109.2 3_666 .
C43 C43 H43B 109.2 3_666 .
H43A C43 H43B 107.9 . .
P1 C44 H44A 108.9 . .
P1 C44 H44B 108.9 . .
H44A C44 H44B 107.7 . .
C45 C44 P1 113.5(4) . .
C45 C44 H44A 108.9 . .
C45 C44 H44B 108.9 . .
C44 C45 H45A 108.1 . .
C44 C45 H45B 108.1 . .
C44 C45 H45C 111.0 . .
C44 C45 H45D 111.0 . .
C44 C45 C46 117.0(8) . .
C44 C45 C46A 104.0(9) . .
H45A C45 H45B 107.3 . .
H45C C45 H45D 109.0 . .
C46 C45 H45A 108.1 . .
C46 C45 H45B 108.1 . .
C46A C45 H45C 111.0 . .
C46A C45 H45D 111.0 . .
C45 C46 H46A 109.5 . .
C45 C46 H46B 109.5 . .
C45 C46 C47 110.7(9) . .
H46A C46 H46B 108.1 . .
C47 C46 H46A 109.5 . .
C47 C46 H46B 109.5 . .
C46 C47 H47A 108.7 . .
C46 C47 H47B 108.7 . .
H47A C47 H47B 107.6 . .
C48 C47 C46 114.0(10) . .
C48 C47 H47A 108.7 . .
C48 C47 H47B 108.7 . .
C47 C48 H48A 109.1 . .
C47 C48 H48B 109.1 . .
C47 C48 C49 112.4(9) . .
H48A C48 H48B 107.9 . .
C49 C48 H48A 109.1 . .
C49 C48 H48B 109.1 . .
C48 C49 H49A 108.9 . .
C48 C49 H49B 108.9 . .
H49A C49 H49B 107.7 . .
C50 C49 C48 113.4(9) . .
C50 C49 H49A 108.9 . .
C50 C49 H49B 108.9 . .
C49 C50 H50A 108.9 . .
C49 C50 H50B 108.9 . .
C49 C50 C51 113.6(10) . .
H50A C50 H50B 107.7 . .
C51 C50 H50A 108.9 . .
C51 C50 H50B 108.9 . .
C50 C51 H51A 108.1 . .
C50 C51 H51B 108.1 . .
C50 C51 C52 116.6(11) . .
H51A C51 H51B 107.3 . .
C52 C51 H51A 108.1 . .
C52 C51 H51B 108.1 . .
C51 C52 H52A 107.8 . .
C51 C52 H52B 107.8 . .
H52A C52 H52B 107.2 . .
C53 C52 C51 117.9(12) . .
C53 C52 H52A 107.8 . .
C53 C52 H52B 107.8 . .
C45 C46A H46C 107.3 . .
C45 C46A H46D 107.3 . .
C45 C46A C47A 120.1(12) . .
H46C C46A H46D 106.9 . .
C47A C46A H46C 107.3 . .
C47A C46A H46D 107.3 . .
C46A C47A H47C 108.7 . .
C46A C47A H47D 108.7 . .
H47C C47A H47D 107.6 . .
C48A C47A C46A 114.1(13) . .
C48A C47A H47C 108.7 . .
C48A C47A H47D 108.7 . .
C47A C48A H48C 108.9 . .
C47A C48A H48D 108.9 . .
C47A C48A C49A 113.4(14) . .
H48C C48A H48D 107.7 . .
C49A C48A H48C 108.9 . .
C49A C48A H48D 108.9 . .
C48A C49A H49C 109.2 . .
C48A C49A H49D 109.2 . .
H49C C49A H49D 107.9 . .
C50A C49A C48A 112.1(14) . .
C50A C49A H49C 109.2 . .
C50A C49A H49D 109.2 . .
C49A C50A H50C 109.2 . .
C49A C50A H50D 109.2 . .
C49A C50A C51A 112.1(15) . .
H50C C50A H50D 107.9 . .
C51A C50A H50C 109.2 . .
C51A C50A H50D 109.2 . .
C50A C51A H51C 110.6 . .
C50A C51A H51D 110.6 . .
H51C C51A H51D 108.7 . .
C52A C51A C50A 105.8(14) . .
C52A C51A H51C 110.6 . .
C52A C51A H51D 110.6 . .
C51A C52A H52C 111.6 . .
C51A C52A H52D 111.6 . .
H52C C52A H52D 109.4 . .
C53 C52A C51A 100.9(13) . .
C53 C52A H52C 111.6 . .
C53 C52A H52D 111.6 . .
C52 C53 H53A 109.9 . .
C52 C53 H53B 109.9 . .
C52 C53 C54 108.8(8) . .
C52A C53 H53C 108.6 . .
C52A C53 H53D 108.6 . .
C52A C53 C54 114.5(10) . .
H53A C53 H53B 108.3 . .
H53C C53 H53D 107.6 . .
C54 C53 H53A 109.9 . .
C54 C53 H53B 109.9 . .
C54 C53 H53C 108.6 . .
C54 C53 H53D 108.6 . .
C53 C54 H54A 108.7 . .
C53 C54 H54B 108.7 . .
H54A C54 H54B 107.6 . .
C55 C54 C53 114.3(6) . .
C55 C54 H54A 108.7 . .
C55 C54 H54B 108.7 . .
C54 C55 H55A 108.6 . .
C54 C55 H55B 108.6 . .
C54 C55 C56 114.8(6) . .
H55A C55 H55B 107.6 . .
C56 C55 H55A 108.6 . .
C56 C55 H55B 108.6 . .
C55 C56 H56A 109.0 . .
C55 C56 H56B 109.0 . .
C55 C56 C57 112.8(6) . .
H56A C56 H56B 107.8 . .
C57 C56 H56A 109.0 . .
C57 C56 H56B 109.0 . .
P1 C57 H57A 109.1 3_666 .
P1 C57 H57B 109.1 3_666 .
C56 C57 P1 112.6(5) . 3_666
C56 C57 H57A 109.1 . .
C56 C57 H57B 109.1 . .
H57A C57 H57B 107.8 . .

loop_
_geom_bond_atom_site_label_1
_geom_bond_atom_site_label_2
_geom_bond_distance
_geom_bond_site_symmetry_2
Au1 P1 2.2746(15) .
Au1 C1 2.070(5) .
P1 C37 1.817(7) .
P1 C44 1.816(6) .
P1 C57 1.846(7) 3_666
C1 C2 1.404(7) .
C1 C6 1.387(8) .
C2 C3 1.393(8) .
C2 C7 1.501(8) .
C3 H3 0.9500 .
C3 C4 1.373(8) .
C4 H4 0.9500 .
C4 C5 1.402(8) .
C5 H5 0.9500 .
C5 C6 1.380(8) .
C6 C22 1.523(7) .
C7 C8 1.396(8) .
C7 C12 1.415(8) .
C8 C9 1.402(8) .
C8 C13 1.526(8) .
C9 H9 0.9500 .
C9 C10 1.378(8) .
C10 C11 1.382(9) .
C10 C16 1.525(8) .
C11 H11 0.9500 .
C11 C12 1.389(8) .
C12 C19 1.520(9) .
C13 H13 1.0000 .
C13 C14 1.516(11) .
C13 C15 1.513(9) .
C14 H14A 0.9800 .
C14 H14B 0.9800 .
C14 H14C 0.9800 .
C15 H15A 0.9800 .
C15 H15B 0.9800 .
C15 H15C 0.9800 .
C16 H16 1.0000 .
C16 C17 1.528(9) .
C16 C18 1.523(9) .
C17 H17A 0.9800 .
C17 H17B 0.9800 .
C17 H17C 0.9800 .
C18 H18A 0.9800 .
C18 H18B 0.9800 .
C18 H18C 0.9800 .
C19 H19 1.0000 .
C19 C20 1.517(10) .
C19 C21 1.535(10) .
C20 H20A 0.9800 .
C20 H20B 0.9800 .
C20 H20C 0.9800 .
C21 H21A 0.9800 .
C21 H21B 0.9800 .
C21 H21C 0.9800 .
C22 C23 1.410(8) .
C22 C27 1.391(8) .
C23 C24 1.394(8) .
C23 C28 1.528(8) .
C24 H24 0.9500 .
C24 C25 1.387(8) .
C25 C26 1.388(8) .
C25 C31 1.518(7) .
C26 H26 0.9500 .
C26 C27 1.398(8) .
C27 C34 1.541(8) .
C28 H28 1.0000 .
C28 C29 1.538(10) .
C28 C30 1.508(9) .
C29 H29A 0.9800 .
C29 H29B 0.9800 .
C29 H29C 0.9800 .
C30 H30A 0.9800 .
C30 H30B 0.9800 .
C30 H30C 0.9800 .
C31 H31 1.0000 .
C31 C32 1.534(9) .
C31 C33 1.523(10) .
C32 H32A 0.9800 .
C32 H32B 0.9800 .
C32 H32C 0.9800 .
C33 H33A 0.9800 .
C33 H33B 0.9800 .
C33 H33C 0.9800 .
C34 H34 1.0000 .
C34 C35 1.525(9) .
C34 C36 1.510(10) .
C35 H35A 0.9800 .
C35 H35B 0.9800 .
C35 H35C 0.9800 .
C36 H36A 0.9800 .
C36 H36B 0.9800 .
C36 H36C 0.9800 .
C37 H37A 0.9900 .
C37 H37B 0.9900 .
C37 C38 1.528(9) .
C38 H38A 0.9900 .
C38 H38B 0.9900 .
C38 C39 1.511(10) .
C39 H39A 0.9900 .
C39 H39B 0.9900 .
C39 C40 1.530(10) .
C40 H40A 0.9900 .
C40 H40B 0.9900 .
C40 C41 1.522(11) .
C41 H41A 0.9900 .
C41 H41B 0.9900 .
C41 C42 1.544(12) .
C42 H42A 0.9900 .
C42 H42B 0.9900 .
C42 C43 1.519(12) .
C43 C43 1.536(15) 3_666
C43 H43A 0.9900 .
C43 H43B 0.9900 .
C44 H44A 0.9900 .
C44 H44B 0.9900 .
C44 C45 1.531(10) .
C45 H45A 0.9900 .
C45 H45B 0.9900 .
C45 H45C 0.9900 .
C45 H45D 0.9900 .
C45 C46 1.544(8) .
C45 C46A 1.542(9) .
C46 H46A 0.9900 .
C46 H46B 0.9900 .
C46 C47 1.555(15) .
C47 H47A 0.9900 .
C47 H47B 0.9900 .
C47 C48 1.498(14) .
C48 H48A 0.9900 .
C48 H48B 0.9900 .
C48 C49 1.514(14) .
C49 H49A 0.9900 .
C49 H49B 0.9900 .
C49 C50 1.508(14) .
C50 H50A 0.9900 .
C50 H50B 0.9900 .
C50 C51 1.559(16) .
C51 H51A 0.9900 .
C51 H51B 0.9900 .
C51 C52 1.561(15) .
C52 H52A 0.9900 .
C52 H52B 0.9900 .
C52 C53 1.541(9) .
C46A H46C 0.9900 .
C46A H46D 0.9900 .
C46A C47A 1.552(19) .
C47A H47C 0.9900 .
C47A H47D 0.9900 .
C47A C48A 1.505(16) .
C48A H48C 0.9900 .
C48A H48D 0.9900 .
C48A C49A 1.510(18) .
C49A H49C 0.9900 .
C49A H49D 0.9900 .
C49A C50A 1.501(18) .
C50A H50C 0.9900 .
C50A H50D 0.9900 .
C50A C51A 1.58(2) .
C51A H51C 0.9900 .
C51A H51D 0.9900 .
C51A C52A 1.581(19) .
C52A H52C 0.9900 .
C52A H52D 0.9900 .
C52A C53 1.540(9) .
C53 H53A 0.9900 .
C53 H53B 0.9900 .
C53 H53C 0.9900 .
C53 H53D 0.9900 .
C53 C54 1.548(10) .
C54 H54A 0.9900 .
C54 H54B 0.9900 .
C54 C55 1.502(10) .
C55 H55A 0.9900 .
C55 H55B 0.9900 .
C55 C56 1.515(10) .
C56 H56A 0.9900 .
C56 H56B 0.9900 .
C56 C57 1.545(9) .
C57 P1 1.846(7) 3_666
C57 H57A 0.9900 .
C57 H57B 0.9900 .

loop_
_geom_torsion_atom_site_label_1
_geom_torsion_atom_site_label_2
_geom_torsion_atom_site_label_3
_geom_torsion_atom_site_label_4
_geom_torsion
_geom_torsion_site_symmetry_1
_geom_torsion_site_symmetry_2
_geom_torsion_site_symmetry_3
_geom_torsion_site_symmetry_4
Au1 P1 C37 C38 162.9(5) . . . .
Au1 P1 C44 C45 -58.0(5) . . . .
Au1 C1 C2 C3 178.6(4) . . . .
Au1 C1 C2 C7 -2.7(7) . . . .
Au1 C1 C6 C5 -177.8(4) . . . .
Au1 C1 C6 C22 1.3(7) . . . .
P1 C37 C38 C39 66.2(7) . . . .
P1 C44 C45 C46 165.0(7) . . . .
P1 C44 C45 C46A -173.0(8) . . . .
C1 C2 C3 C4 -1.0(8) . . . .
C1 C2 C7 C8 95.3(7) . . . .
C1 C2 C7 C12 -82.0(7) . . . .
C1 C6 C22 C23 89.5(7) . . . .
C1 C6 C22 C27 -90.3(7) . . . .
C2 C1 C6 C5 0.5(8) . . . .
C2 C1 C6 C22 179.7(5) . . . .
C2 C3 C4 C5 0.9(9) . . . .
C2 C7 C8 C9 179.0(5) . . . .
C2 C7 C8 C13 -3.4(8) . . . .
C2 C7 C12 C11 -179.6(5) . . . .
C2 C7 C12 C19 -2.1(8) . . . .
C3 C2 C7 C8 -86.0(7) . . . .
C3 C2 C7 C12 96.7(6) . . . .
C3 C4 C5 C6 -0.1(9) . . . .
C4 C5 C6 C1 -0.6(9) . . . .
C4 C5 C6 C22 -179.7(5) . . . .
C5 C6 C22 C23 -91.3(7) . . . .
C5 C6 C22 C27 88.9(7) . . . .
C6 C1 C2 C3 0.3(8) . . . .
C6 C1 C2 C7 178.9(5) . . . .
C6 C22 C23 C24 179.1(5) . . . .
C6 C22 C23 C28 -4.3(9) . . . .
C6 C22 C27 C26 -178.7(5) . . . .
C6 C22 C27 C34 4.6(9) . . . .
C7 C2 C3 C4 -179.7(5) . . . .
C7 C8 C9 C10 2.3(9) . . . .
C7 C8 C13 C14 -98.4(7) . . . .
C7 C8 C13 C15 136.9(6) . . . .
C7 C12 C19 C20 -107.6(7) . . . .
C7 C12 C19 C21 126.5(6) . . . .
C8 C7 C12 C11 3.0(8) . . . .
C8 C7 C12 C19 -179.5(5) . . . .
C8 C9 C10 C11 -0.2(9) . . . .
C8 C9 C10 C16 -177.8(5) . . . .
C9 C8 C13 C14 79.2(7) . . . .
C9 C8 C13 C15 -45.5(8) . . . .
C9 C10 C11 C12 -0.5(9) . . . .
C9 C10 C16 C17 85.5(7) . . . .
C9 C10 C16 C18 -150.2(6) . . . .
C10 C11 C12 C7 -0.9(9) . . . .
C10 C11 C12 C19 -178.4(6) . . . .
C11 C10 C16 C17 -92.0(7) . . . .
C11 C10 C16 C18 32.4(9) . . . .
C11 C12 C19 C20 69.9(8) . . . .
C11 C12 C19 C21 -56.0(8) . . . .
C12 C7 C8 C9 -3.7(8) . . . .
C12 C7 C8 C13 173.9(5) . . . .
C13 C8 C9 C10 -175.3(6) . . . .
C16 C10 C11 C12 177.0(5) . . . .
C22 C23 C24 C25 -0.6(10) . . . .
C22 C23 C28 C29 -99.2(7) . . . .
C22 C23 C28 C30 139.2(6) . . . .
C22 C27 C34 C35 -123.4(6) . . . .
C22 C27 C34 C36 111.6(6) . . . .
C23 C22 C27 C26 1.5(9) . . . .
C23 C22 C27 C34 -175.3(5) . . . .
C23 C24 C25 C26 1.8(10) . . . .
C23 C24 C25 C31 -175.5(6) . . . .
C24 C23 C28 C29 77.3(7) . . . .
C24 C23 C28 C30 -44.3(9) . . . .
C24 C25 C26 C27 -1.3(10) . . . .
C24 C25 C31 C32 -43.7(9) . . . .
C24 C25 C31 C33 82.1(8) . . . .
C25 C26 C27 C22 -0.3(9) . . . .
C25 C26 C27 C34 176.6(6) . . . .
C26 C25 C31 C32 139.1(6) . . . .
C26 C25 C31 C33 -95.0(7) . . . .
C26 C27 C34 C35 59.9(8) . . . .
C26 C27 C34 C36 -65.2(7) . . . .
C27 C22 C23 C24 -1.0(9) . . . .
C27 C22 C23 C28 175.5(6) . . . .
C28 C23 C24 C25 -177.2(6) . . . .
C31 C25 C26 C27 176.0(6) . . . .
C37 P1 C44 C45 66.9(6) . . . .
C37 C38 C39 C40 178.5(6) . . . .
C38 C39 C40 C41 -173.0(7) . . . .
C39 C40 C41 C42 -47.4(10) . . . .
C40 C41 C42 C43 -58.8(10) . . . .
C41 C42 C43 C43 175.4(8) . . . 3_666
C44 P1 C37 C38 39.8(6) . . . .
C44 C45 C46 C47 65.1(12) . . . .
C44 C45 C46A C47A 61.3(17) . . . .
C45 C46 C47 C48 66.9(14) . . . .
C45 C46A C47A C48A 173.7(16) . . . .
C46 C47 C48 C49 177.6(9) . . . .
C47 C48 C49 C50 65.8(14) . . . .
C48 C49 C50 C51 176.5(11) . . . .
C49 C50 C51 C52 -179.6(18) . . . .
C50 C51 C52 C53 -172.2(19) . . . .
C51 C52 C53 C54 171.3(19) . . . .
C52 C53 C54 C55 -72.9(16) . . . .
C46A C47A C48A C49A 165.2(17) . . . .
C47A C48A C49A C50A 57(2) . . . .
C48A C49A C50A C51A 174.9(16) . . . .
C49A C50A C51A C52A 66(3) . . . .
C50A C51A C52A C53 180(2) . . . .
C51A C52A C53 C54 -169.8(18) . . . .
C52A C53 C54 C55 -60(2) . . . .
C53 C54 C55 C56 -174.7(6) . . . .
C54 C55 C56 C57 -65.9(9) . . . .
C55 C56 C57 P1 -171.0(5) . . . 3_666
C57 P1 C37 C38 -72.1(6) 3_666 . . .
C57 P1 C44 C45 -177.0(5) 3_666 . . .
